data_7706802
loop_
_publ_author_name
'J\'onsson, Helgi Freyr'
'Orthaber, Andreas'
'Fiksdahl, Anne'

_publ_section_title
;
 Studies on gold(I) and gold(III) alcohol functionalised NHC complexes.
;
_journal_issue 15
_journal_name_full 'Dalton transactions (Cambridge, England : 2003)'
_journal_page_first 5128
_journal_page_last 5138
_journal_paper_doi 10.1039/d1dt00387a
_journal_volume 50
_journal_year 2021
_chemical_absolute_configuration ad
_chemical_formula_moiety 'C17 H26 Au Cl3 N2 O'
_chemical_formula_sum 'C17 H26 Au Cl3 N2 O'
_chemical_formula_weight 577.71
_space_group_crystal_system hexagonal
_space_group_IT_number 170
_space_group_name_Hall 'P 65'
_space_group_name_H-M_alt 'P 65'
_atom_sites_solution_hydrogens geom
_audit_creation_date 2019-11-20
_audit_creation_method
;
Olex2 1.2
(compiled 2018.05.29 svn.r3508 for OlexSys, GUI svn.r5506)
;
_audit_update_record
;
2021-01-18 deposited with the CCDC.	2021-03-08 downloaded from the CCDC.
;
_cell_angle_alpha 90
_cell_angle_beta 90
_cell_angle_gamma 120
_cell_formula_units_Z 6
_cell_length_a 15.7581(17)
_cell_length_b 15.7581(17)
_cell_length_c 15.4225(16)
_cell_measurement_reflns_used 5406
_cell_measurement_temperature 150(2)
_cell_measurement_theta_max 28.31
_cell_measurement_theta_min 2.59
_cell_volume 3316.6(6)
_computing_cell_refinement 'SAINT v8.34A (Bruker, 2013)'
_computing_data_reduction 'SAINT v8.34A (Bruker, 2013)'
_computing_molecular_graphics 'Olex2 (Dolomanov et al., 2009)'
_computing_publication_material 'Olex2 (Dolomanov et al., 2009)'
_computing_structure_refinement 'ShelXL (Sheldrick, 2015)'
_computing_structure_solution 'SHELXT 2014/4 (Sheldrick, 2014)'
_diffrn_ambient_temperature 150(2)
_diffrn_detector 'Bruker APEX2 area detector'
_diffrn_detector_area_resol_mean 7.9
_diffrn_detector_type 'CCD area detector'
_diffrn_measured_fraction_theta_full 0.999
_diffrn_measured_fraction_theta_max 0.996
_diffrn_measurement_device 'three-circle diffractometer'
_diffrn_measurement_device_type 'Bruke ApexII with microsource'
_diffrn_measurement_method '\w and \f scans'
_diffrn_radiation_monochromator 'mirror optics'
_diffrn_radiation_probe x-ray
_diffrn_radiation_type MoK\a
_diffrn_radiation_wavelength 0.71073
_diffrn_reflns_av_R_equivalents 0.0583
_diffrn_reflns_av_unetI/netI 0.0681
_diffrn_reflns_Laue_measured_fraction_full 0.999
_diffrn_reflns_Laue_measured_fraction_max 0.996
_diffrn_reflns_limit_h_max 13
_diffrn_reflns_limit_h_min -22
_diffrn_reflns_limit_k_max 22
_diffrn_reflns_limit_k_min -22
_diffrn_reflns_limit_l_max 21
_diffrn_reflns_limit_l_min -21
_diffrn_reflns_number 22175
_diffrn_reflns_point_group_measured_fraction_full 0.998
_diffrn_reflns_point_group_measured_fraction_max 0.988
_diffrn_reflns_theta_full 25.242
_diffrn_reflns_theta_max 30.584
_diffrn_reflns_theta_min 1.993
_diffrn_source 'microfocus sealed X-ray tube'
_diffrn_source_type 'Incoatec I\ms'
_diffrn_standards_number 0
_exptl_absorpt_coefficient_mu 7.022
_exptl_absorpt_correction_T_max 0.7461
_exptl_absorpt_correction_T_min 0.3628
_exptl_absorpt_correction_type multi-scan
_exptl_absorpt_process_details SADABS
_exptl_crystal_colour 'clear light yellow'
_exptl_crystal_colour_lustre clear
_exptl_crystal_colour_modifier light
_exptl_crystal_colour_primary yellow
_exptl_crystal_density_diffrn 1.735
_exptl_crystal_description block
_exptl_crystal_F_000 1680
_exptl_crystal_size_max 0.32
_exptl_crystal_size_mid 0.28
_exptl_crystal_size_min 0.13
_refine_diff_density_max 1.161
_refine_diff_density_min -0.923
_refine_diff_density_rms 0.123
_refine_ls_abs_structure_details
;
 Flack x determined using 2538 quotients [(I+)-(I-)]/[(I+)+(I-)]
 (Parsons, Flack and Wagner, Acta Cryst. B69 (2013) 249-259).
;
_refine_ls_abs_structure_Flack 0.008(6)
_refine_ls_extinction_method none
_refine_ls_goodness_of_fit_ref 0.939
_refine_ls_hydrogen_treatment constr
_refine_ls_matrix_type full
_refine_ls_number_parameters 223
_refine_ls_number_reflns 6722
_refine_ls_number_restraints 1
_refine_ls_restrained_S_all 0.939
_refine_ls_R_factor_all 0.0388
_refine_ls_R_factor_gt 0.0314
_refine_ls_shift/su_max 0.001
_refine_ls_shift/su_mean 0.000
_refine_ls_structure_factor_coef Fsqd
_refine_ls_weighting_details 'w=1/[\s^2^(Fo^2^)] where P=(Fo^2^+2Fc^2^)/3'
_refine_ls_weighting_scheme calc
_refine_ls_wR_factor_gt 0.0633
_refine_ls_wR_factor_ref 0.0656
_reflns_Friedel_coverage 0.919
_reflns_Friedel_fraction_full 0.996
_reflns_Friedel_fraction_max 0.980
_reflns_number_gt 5873
_reflns_number_total 6722
_reflns_threshold_expression 'I > 2\s(I)'
_cod_data_source_file d1dt00387a2.cif
_cod_data_source_block ag_ag_531_0m_a
_cod_depositor_comments 'Adding full bibliography for 7706800--7706805.cif.'
_cod_original_cell_volume 3316.6(8)
_cod_database_code 7706802
_shelx_shelxl_version_number 2018/3
_shelx_space_group_comment
;
The symmetry employed for this shelxl refinement is uniquely defined
by the following loop, which should always be used as a source of
symmetry information in preference to the above space-group names.
They are only intended as comments.
;
_shelx_estimated_absorpt_t_max 0.462
_shelx_estimated_absorpt_t_min 0.212
_olex2_refinement_description
;
1. Fixed Uiso
 At 1.2 times of:
  All C(H) groups, All C(H,H) groups
 At 1.5 times of:
  All C(H,H,H) groups, All O(H) groups
2.a Ternary CH refined with riding coordinates:
 C2(H2), C4(H4)
2.b Secondary CH2 refined with riding coordinates:
 C5(H5A,H5B), C6(H6A,H6B), C7(H7A,H7B)
2.c Aromatic/amide H refined with riding coordinates:
 C12(H12), C15(H15)
2.d Idealised Me refined as rotating group:
 C1(H1A,H1B,H1C), C11(H11A,H11B,H11C), C17(H17A,H17B,H17C), C14(H14A,H14B,
 H14C), C3(H3A,H3B,H3C)
2.e Idealised tetrahedral OH refined as rotating group:
 O1(H1)
;
_olex2_submission_special_instructions 'No special instructions were received'

loop_
_space_group_symop_operation_xyz
'x, y, z'
'-y, x-y, z+2/3'
'-x+y, -x, z+1/3'
'-x, -y, z+1/2'
'y, -x+y, z+1/6'
'x-y, x, z+5/6'

loop_
_atom_site_label
_atom_site_type_symbol
_atom_site_fract_x
_atom_site_fract_y
_atom_site_fract_z
_atom_site_U_iso_or_equiv
_atom_site_adp_type
_atom_site_occupancy
_atom_site_site_symmetry_order
_atom_site_calc_flag
_atom_site_refinement_flags_posn
_atom_site_refinement_flags_adp
_atom_site_refinement_flags_occupancy
_atom_site_disorder_assembly
_atom_site_disorder_group
Au1 Au 0.58043(2) -0.01605(2) 0.43212(3) 0.01922(6) Uani 1 1 d . . . . .
Cl2 Cl 0.54172(17) -0.12047(15) 0.31363(13) 0.0374(5) Uani 1 1 d . . . . .
Cl3 Cl 0.43195(16) -0.11851(15) 0.49076(15) 0.0417(5) Uani 1 1 d . . . . .
Cl1 Cl 0.72544(15) 0.09285(15) 0.36907(14) 0.0395(5) Uani 1 1 d . . . . .
O1 O 0.6788(4) 0.3504(4) 0.4742(4) 0.0345(13) Uani 1 1 d . . . . .
H1 H 0.733112 0.356494 0.487988 0.052 Uiso 1 1 calc GR . . . .
N2 N 0.6038(5) 0.1490(4) 0.5417(4) 0.0219(13) Uani 1 1 d . . . . .
N1 N 0.6650(4) 0.0656(4) 0.6036(4) 0.0246(12) Uani 1 1 d . . . . .
C5 C 0.6241(5) 0.2630(5) 0.4263(5) 0.0279(15) Uani 1 1 d . . . . .
H5A H 0.669970 0.245382 0.398902 0.033 Uiso 1 1 calc R . . . .
H5B H 0.588707 0.275220 0.379316 0.033 Uiso 1 1 calc R . . . .
C6 C 0.6429(5) 0.2014(5) 0.6248(4) 0.0218(15) Uani 1 1 d . . . . .
H6A H 0.589689 0.197150 0.661985 0.026 Uiso 1 1 calc R . . . .
H6B H 0.691781 0.271231 0.614857 0.026 Uiso 1 1 calc R . . . .
C8 C 0.6188(5) 0.0737(5) 0.5349(4) 0.0192(14) Uani 1 1 d . . . . .
C10 C 0.7678(6) -0.0096(6) 0.6048(5) 0.0315(17) Uani 1 1 d . . . . .
C1 C 0.4018(6) 0.0983(6) 0.5750(5) 0.0276(16) Uani 1 1 d . . . . .
H1A H 0.351678 0.108035 0.603406 0.041 Uiso 1 1 calc GR . . . .
H1B H 0.436928 0.082568 0.618784 0.041 Uiso 1 1 calc GR . . . .
H1C H 0.370553 0.044317 0.533397 0.041 Uiso 1 1 calc GR . . . .
C7 C 0.6904(6) 0.1471(6) 0.6655(5) 0.0302(18) Uani 1 1 d . . . . .
H7A H 0.762235 0.190093 0.670280 0.036 Uiso 1 1 calc R . . . .
H7B H 0.662940 0.121843 0.723732 0.036 Uiso 1 1 calc R . . . .
C9 C 0.6782(6) -0.0157(6) 0.6247(4) 0.0271(17) Uani 1 1 d . . . . .
C2 C 0.4740(5) 0.1919(5) 0.5276(5) 0.0245(15) Uani 1 1 d . . . . .
H2 H 0.508298 0.245217 0.571322 0.029 Uiso 1 1 calc R . . . .
C11 C 0.8487(7) 0.0783(7) 0.5591(6) 0.047(2) Uani 1 1 d . . . . .
H11A H 0.822022 0.093923 0.508091 0.071 Uiso 1 1 calc GR . . . .
H11B H 0.899610 0.063679 0.540925 0.071 Uiso 1 1 calc GR . . . .
H11C H 0.877119 0.134500 0.598719 0.071 Uiso 1 1 calc GR . . . .
C17 C 0.5140(7) -0.0938(7) 0.7053(6) 0.039(2) Uani 1 1 d . . . . .
H17A H 0.531571 -0.046225 0.752434 0.059 Uiso 1 1 calc GR . . . .
H17B H 0.467097 -0.159447 0.726637 0.059 Uiso 1 1 calc GR . . . .
H17C H 0.484195 -0.076411 0.657745 0.059 Uiso 1 1 calc GR . . . .
C14 C 0.7238(9) -0.2502(8) 0.6995(7) 0.057(3) Uani 1 1 d . . . . .
H14A H 0.774410 -0.249180 0.661784 0.086 Uiso 1 1 calc GR . . . .
H14B H 0.663188 -0.313303 0.693500 0.086 Uiso 1 1 calc GR . . . .
H14C H 0.746046 -0.241145 0.759877 0.086 Uiso 1 1 calc GR . . . .
C16 C 0.6054(6) -0.0927(5) 0.6726(5) 0.0264(16) Uani 1 1 d . . . . .
C3 C 0.4176(6) 0.2215(6) 0.4657(5) 0.0317(18) Uani 1 1 d . . . . .
H3A H 0.395609 0.177601 0.415433 0.048 Uiso 1 1 calc GR . . . .
H3B H 0.460450 0.289063 0.446304 0.048 Uiso 1 1 calc GR . . . .
H3C H 0.360619 0.216832 0.495741 0.048 Uiso 1 1 calc GR . . . .
C12 C 0.7807(7) -0.0890(7) 0.6298(5) 0.040(2) Uani 1 1 d . . . . .
H12 H 0.840104 -0.087957 0.616680 0.048 Uiso 1 1 calc R . . . .
C13 C 0.7053(8) -0.1690(7) 0.6739(5) 0.039(2) Uani 1 1 d . . . . .
C15 C 0.6206(7) -0.1697(6) 0.6946(5) 0.037(2) Uani 1 1 d . . . . .
H15 H 0.570694 -0.224445 0.724914 0.045 Uiso 1 1 calc R . . . .
C4 C 0.5504(5) 0.1767(5) 0.4801(4) 0.0215(15) Uani 1 1 d . . . . .
H4 H 0.514192 0.120295 0.439592 0.026 Uiso 1 1 calc R . . . .

loop_
_atom_site_aniso_label
_atom_site_aniso_U_11
_atom_site_aniso_U_22
_atom_site_aniso_U_33
_atom_site_aniso_U_23
_atom_site_aniso_U_13
_atom_site_aniso_U_12
Au1 0.02247(13) 0.01565(12) 0.01767(10) -0.00087(11) 0.00081(11) 0.00812(11)
Cl2 0.0468(13) 0.0316(11) 0.0258(9) -0.0121(8) -0.0014(9) 0.0136(10)
Cl3 0.0312(11) 0.0307(11) 0.0444(12) -0.0067(9) 0.0129(9) 0.0013(9)
Cl1 0.0332(11) 0.0324(11) 0.0337(11) -0.0034(9) 0.0134(9) 0.0020(9)
O1 0.032(3) 0.023(3) 0.049(3) 0.008(3) 0.004(3) 0.014(3)
N2 0.028(3) 0.018(3) 0.016(3) 0.001(2) -0.002(2) 0.009(3)
N1 0.032(3) 0.023(3) 0.021(3) -0.006(3) -0.009(3) 0.015(3)
C5 0.034(4) 0.021(3) 0.029(4) 0.001(3) 0.004(4) 0.014(3)
C6 0.026(4) 0.024(4) 0.015(3) -0.008(3) -0.006(3) 0.011(3)
C8 0.020(3) 0.018(3) 0.018(3) 0.005(3) 0.003(3) 0.008(3)
C10 0.038(4) 0.037(4) 0.024(4) -0.008(4) -0.007(4) 0.022(4)
C1 0.034(4) 0.027(4) 0.023(4) -0.002(3) 0.000(3) 0.017(4)
C7 0.044(5) 0.029(4) 0.019(4) -0.008(3) -0.012(3) 0.018(4)
C9 0.043(5) 0.028(4) 0.020(4) -0.006(3) -0.009(3) 0.024(4)
C2 0.024(4) 0.022(4) 0.029(4) -0.003(3) -0.002(3) 0.012(3)
C11 0.044(6) 0.050(6) 0.049(5) 0.002(5) 0.002(5) 0.024(5)
C17 0.042(5) 0.037(5) 0.037(5) 0.005(4) 0.010(4) 0.018(4)
C14 0.100(9) 0.051(6) 0.037(5) 0.000(5) -0.003(6) 0.050(7)
C16 0.033(4) 0.019(4) 0.029(4) -0.006(3) -0.007(3) 0.014(3)
C3 0.029(4) 0.029(4) 0.042(5) 0.009(4) 0.004(3) 0.019(4)
C12 0.053(6) 0.049(5) 0.033(4) -0.014(4) -0.012(4) 0.036(5)
C13 0.067(6) 0.038(5) 0.025(4) -0.001(4) -0.012(4) 0.037(5)
C15 0.062(6) 0.024(4) 0.026(4) -0.004(3) -0.002(4) 0.021(4)
C4 0.029(4) 0.021(3) 0.019(3) -0.007(3) -0.010(3) 0.015(3)

loop_
_atom_type_symbol
_atom_type_description
_atom_type_scat_dispersion_real
_atom_type_scat_dispersion_imag
_atom_type_scat_source
C C 0.0033 0.0016 'International Tables Vol C Tables 4.2.6.8 and 6.1.1.4'
H H 0.0000 0.0000 'International Tables Vol C Tables 4.2.6.8 and 6.1.1.4'
Au Au -2.0133 8.8022 'International Tables Vol C Tables 4.2.6.8 and 6.1.1.4'
Cl Cl 0.1484 0.1585 'International Tables Vol C Tables 4.2.6.8 and 6.1.1.4'
N N 0.0061 0.0033 'International Tables Vol C Tables 4.2.6.8 and 6.1.1.4'
O O 0.0106 0.0060 'International Tables Vol C Tables 4.2.6.8 and 6.1.1.4'

loop_
_geom_angle_atom_site_label_1
_geom_angle_atom_site_label_2
_geom_angle_atom_site_label_3
_geom_angle
_geom_angle_site_symmetry_1
_geom_angle_site_symmetry_3
_geom_angle_publ_flag
Cl3 Au1 Cl2 89.85(8) . . ?
Cl3 Au1 Cl1 176.15(10) . . ?
Cl1 Au1 Cl2 90.40(8) . . ?
C8 Au1 Cl2 177.7(2) . . ?
C8 Au1 Cl3 91.5(2) . . ?
C8 Au1 Cl1 88.3(2) . . ?
C5 O1 H1 109.5 . . ?
C8 N2 C6 111.0(6) . . ?
C8 N2 C4 126.8(6) . . ?
C4 N2 C6 122.2(6) . . ?
C8 N1 C7 110.8(6) . . ?
C8 N1 C9 126.8(6) . . ?
C9 N1 C7 121.9(6) . . ?
O1 C5 H5A 108.7 . . ?
O1 C5 H5B 108.7 . . ?
O1 C5 C4 114.1(7) . . ?
H5A C5 H5B 107.6 . . ?
C4 C5 H5A 108.7 . . ?
C4 C5 H5B 108.7 . . ?
N2 C6 H6A 111.1 . . ?
N2 C6 H6B 111.1 . . ?
N2 C6 C7 103.1(5) . . ?
H6A C6 H6B 109.1 . . ?
C7 C6 H6A 111.1 . . ?
C7 C6 H6B 111.1 . . ?
N2 C8 Au1 124.7(5) . . ?
N2 C8 N1 111.9(6) . . ?
N1 C8 Au1 123.4(5) . . ?
C9 C10 C11 121.8(7) . . ?
C9 C10 C12 117.7(8) . . ?
C12 C10 C11 120.6(8) . . ?
H1A C1 H1B 109.5 . . ?
H1A C1 H1C 109.5 . . ?
H1B C1 H1C 109.5 . . ?
C2 C1 H1A 109.5 . . ?
C2 C1 H1B 109.5 . . ?
C2 C1 H1C 109.5 . . ?
N1 C7 C6 103.0(5) . . ?
N1 C7 H7A 111.2 . . ?
N1 C7 H7B 111.2 . . ?
C6 C7 H7A 111.2 . . ?
C6 C7 H7B 111.2 . . ?
H7A C7 H7B 109.1 . . ?
C10 C9 N1 118.7(7) . . ?
C16 C9 N1 118.3(7) . . ?
C16 C9 C10 122.6(7) . . ?
C1 C2 H2 108.5 . . ?
C1 C2 C3 109.2(6) . . ?
C1 C2 C4 110.1(6) . . ?
C3 C2 H2 108.5 . . ?
C4 C2 H2 108.5 . . ?
C4 C2 C3 111.9(6) . . ?
C10 C11 H11A 109.5 . . ?
C10 C11 H11B 109.5 . . ?
C10 C11 H11C 109.5 . . ?
H11A C11 H11B 109.5 . . ?
H11A C11 H11C 109.5 . . ?
H11B C11 H11C 109.5 . . ?
H17A C17 H17B 109.5 . . ?
H17A C17 H17C 109.5 . . ?
H17B C17 H17C 109.5 . . ?
C16 C17 H17A 109.5 . . ?
C16 C17 H17B 109.5 . . ?
C16 C17 H17C 109.5 . . ?
H14A C14 H14B 109.5 . . ?
H14A C14 H14C 109.5 . . ?
H14B C14 H14C 109.5 . . ?
C13 C14 H14A 109.5 . . ?
C13 C14 H14B 109.5 . . ?
C13 C14 H14C 109.5 . . ?
C9 C16 C17 123.3(7) . . ?
C15 C16 C9 117.5(8) . . ?
C15 C16 C17 119.1(8) . . ?
C2 C3 H3A 109.5 . . ?
C2 C3 H3B 109.5 . . ?
C2 C3 H3C 109.5 . . ?
H3A C3 H3B 109.5 . . ?
H3A C3 H3C 109.5 . . ?
H3B C3 H3C 109.5 . . ?
C10 C12 H12 120.2 . . ?
C13 C12 C10 119.6(8) . . ?
C13 C12 H12 120.2 . . ?
C12 C13 C14 117.1(9) . . ?
C15 C13 C14 122.5(9) . . ?
C15 C13 C12 120.4(8) . . ?
C16 C15 H15 119.0 . . ?
C13 C15 C16 121.9(8) . . ?
C13 C15 H15 119.0 . . ?
N2 C4 C5 108.9(6) . . ?
N2 C4 C2 110.5(6) . . ?
N2 C4 H4 107.2 . . ?
C5 C4 C2 115.6(6) . . ?
C5 C4 H4 107.2 . . ?
C2 C4 H4 107.2 . . ?

loop_
_geom_bond_atom_site_label_1
_geom_bond_atom_site_label_2
_geom_bond_distance
_geom_bond_site_symmetry_2
_geom_bond_publ_flag
Au1 Cl2 2.3271(19) . ?
Au1 Cl3 2.263(2) . ?
Au1 Cl1 2.278(2) . ?
Au1 C8 2.005(7) . ?
O1 H1 0.8400 . ?
O1 C5 1.414(9) . ?
N2 C6 1.482(8) . ?
N2 C8 1.325(9) . ?
N2 C4 1.473(9) . ?
N1 C8 1.327(9) . ?
N1 C7 1.485(9) . ?
N1 C9 1.435(9) . ?
C5 H5A 0.9900 . ?
C5 H5B 0.9900 . ?
C5 C4 1.519(10) . ?
C6 H6A 0.9900 . ?
C6 H6B 0.9900 . ?
C6 C7 1.524(10) . ?
C10 C9 1.400(11) . ?
C10 C11 1.508(12) . ?
C10 C12 1.418(11) . ?
C1 H1A 0.9800 . ?
C1 H1B 0.9800 . ?
C1 H1C 0.9800 . ?
C1 C2 1.524(10) . ?
C7 H7A 0.9900 . ?
C7 H7B 0.9900 . ?
C9 C16 1.394(11) . ?
C2 H2 1.0000 . ?
C2 C3 1.527(10) . ?
C2 C4 1.526(10) . ?
C11 H11A 0.9800 . ?
C11 H11B 0.9800 . ?
C11 H11C 0.9800 . ?
C17 H17A 0.9800 . ?
C17 H17B 0.9800 . ?
C17 H17C 0.9800 . ?
C17 C16 1.518(11) . ?
C14 H14A 0.9800 . ?
C14 H14B 0.9800 . ?
C14 H14C 0.9800 . ?
C14 C13 1.502(12) . ?
C16 C15 1.392(11) . ?
C3 H3A 0.9800 . ?
C3 H3B 0.9800 . ?
C3 H3C 0.9800 . ?
C12 H12 0.9500 . ?
C12 C13 1.402(13) . ?
C13 C15 1.366(13) . ?
C15 H15 0.9500 . ?
C4 H4 1.0000 . ?
